data_2015076
loop_
_publ_author_name
'Andrian P. Milanov'
'Raghunandan Bhakta'
'Manuela Winter'
'Klaus Merz'
'Anjana Devi'

_publ_section_title
;
 Bis(2-butyl-<i>N</i>,<i>N</i>'-diisopropylamidinato)dichlorohafnium(IV)
;
_journal_issue 7
_journal_name_full 'Acta Crystallographica Section C'
_journal_page_first m370
_journal_page_last m372
_journal_paper_doi 10.1107/S0108270105016872
_journal_volume 61
_journal_year 2005
_chemical_formula_iupac '[Hf (C11 H23 N2)2 Cl2]'
_chemical_formula_moiety 'C22 H46 Cl2 Hf N4'
_chemical_formula_sum 'C22 H46 Cl2 Hf N4'
_chemical_formula_weight 616.02
_chemical_name_systematic
;
Bis(2-butyl-N,N'-diisopropylamidinate)dichlorohafnium(IV)
;
_space_group_IT_number 2
_symmetry_cell_setting triclinic
_symmetry_space_group_name_Hall '-P 1'
_symmetry_space_group_name_H-M 'P -1'
_atom_sites_solution_hydrogens geom
_atom_sites_solution_primary direct
_atom_sites_solution_secondary difmap
_cell_angle_alpha 76.537(6)
_cell_angle_beta 76.106(7)
_cell_angle_gamma 82.191(6)
_cell_formula_units_Z 2
_cell_length_a 8.4969(7)
_cell_length_b 12.6309(9)
_cell_length_c 13.5716(9)
_cell_measurement_reflns_used 9828
_cell_measurement_temperature 105(2)
_cell_measurement_theta_max 27.49
_cell_measurement_theta_min 2.81
_cell_volume 1370.14(18)
_computing_cell_refinement 'CrysAlis RED (Oxford Diffraction, 2000)'
_computing_data_collection 'CrysAlis CCD (Oxford Diffraction, 2000)'
_computing_data_reduction 'CrysAlis RED'
_computing_molecular_graphics 'SHELXTL-Plus (Bruker, 1997)'
_computing_publication_material SHELXL97
_computing_structure_refinement 'SHELXL97 (Sheldrick, 1997)'
_computing_structure_solution 'SHELXS97 (Sheldrick, 1990)'
_diffrn_ambient_temperature 105(2)
_diffrn_measured_fraction_theta_full 0.990
_diffrn_measured_fraction_theta_max 0.990
_diffrn_measurement_device_type 'Oxford Diffraction Sapphire2 CCD'
_diffrn_measurement_method \w
_diffrn_radiation_monochromator graphite
_diffrn_radiation_source 'Enhance (Mo) X-ray Source'
_diffrn_radiation_type MoK\a
_diffrn_radiation_wavelength 0.71073
_diffrn_reflns_av_R_equivalents 0.0633
_diffrn_reflns_av_sigmaI/netI 0.0427
_diffrn_reflns_limit_h_max 11
_diffrn_reflns_limit_h_min -11
_diffrn_reflns_limit_k_max 16
_diffrn_reflns_limit_k_min -16
_diffrn_reflns_limit_l_max 17
_diffrn_reflns_limit_l_min -17
_diffrn_reflns_number 25779
_diffrn_reflns_theta_full 27.56
_diffrn_reflns_theta_max 27.56
_diffrn_reflns_theta_min 3.22
_exptl_absorpt_coefficient_mu 4.017
_exptl_absorpt_correction_T_max 0.588
_exptl_absorpt_correction_T_min 0.335
_exptl_absorpt_correction_type multi-scan
_exptl_absorpt_process_details '(Blessing, 1995)'
_exptl_crystal_colour colourless
_exptl_crystal_density_diffrn 1.493
_exptl_crystal_density_method 'not measured'
_exptl_crystal_description prism
_exptl_crystal_F_000 624
_exptl_crystal_size_max 0.38
_exptl_crystal_size_mid 0.23
_exptl_crystal_size_min 0.13
_refine_diff_density_max 3.435
_refine_diff_density_min -2.145
_refine_ls_extinction_method none
_refine_ls_goodness_of_fit_ref 1.018
_refine_ls_hydrogen_treatment constr
_refine_ls_matrix_type full
_refine_ls_number_parameters 272
_refine_ls_number_reflns 6267
_refine_ls_number_restraints 1
_refine_ls_restrained_S_all 1.022
_refine_ls_R_factor_all 0.0420
_refine_ls_R_factor_gt 0.0368
_refine_ls_shift/su_max 0.002
_refine_ls_shift/su_mean 0.000
_refine_ls_structure_factor_coef Fsqd
_refine_ls_weighting_details 'calc w = 1/[\s^2^(Fo^2^)+(0.0446P)^2^+5.2988P] where P = (Fo^2^+2Fc^2^)/3'
_refine_ls_weighting_scheme calc
_refine_ls_wR_factor_gt 0.0869
_refine_ls_wR_factor_ref 0.0895
_reflns_number_gt 5602
_reflns_number_total 6267
_reflns_threshold_expression I>2\s(I)
_cod_data_source_file sq1201.cif
_cod_data_source_block I
_cod_original_cell_volume 1370.14(17)
_cod_database_code 2015076
_cod_database_fobs_code 2015076

loop_
_symmetry_equiv_pos_as_xyz
'x, y, z'
'-x, -y, -z'

loop_
_atom_site_label
_atom_site_fract_x
_atom_site_fract_y
_atom_site_fract_z
_atom_site_U_iso_or_equiv
_atom_site_adp_type
_atom_site_calc_flag
_atom_site_refinement_flags
_atom_site_occupancy
_atom_site_disorder_assembly
_atom_site_disorder_group
_atom_site_type_symbol
Hf1 0.47268(2) 0.253688(14) 0.744282(13) 0.01960(7) Uani d . 1 . . Hf
Cl1 0.35975(15) 0.27247(9) 0.59357(9) 0.0286(2) Uani d . 1 . . Cl
Cl2 0.24512(16) 0.16920(10) 0.86624(10) 0.0357(3) Uani d . 1 . . Cl
N11 0.6457(5) 0.1801(3) 0.8421(3) 0.0226(8) Uani d . 1 . . N
C111 0.6925(6) 0.1877(4) 0.9368(3) 0.0264(10) Uani d . 1 . . C
H111 0.7958 0.1402 0.9417 0.032 Uiso calc R 1 . . H
C112 0.7245(8) 0.3039(4) 0.9318(4) 0.0382(12) Uani d . 1 . . C
H11A 0.8139 0.3263 0.8727 0.057 Uiso calc R 1 . . H
H11B 0.7540 0.3084 0.9961 0.057 Uiso calc R 1 . . H
H11C 0.6262 0.3524 0.9233 0.057 Uiso calc R 1 . . H
C113 0.5625(7) 0.1463(4) 1.0322(4) 0.0349(11) Uani d . 1 . . C
H11D 0.4586 0.1892 1.0269 0.052 Uiso calc R 1 . . H
H11E 0.5946 0.1540 1.0947 0.052 Uiso calc R 1 . . H
H11F 0.5507 0.0692 1.0363 0.052 Uiso calc R 1 . . H
C12 0.7007(8) 0.1029(5) 0.7905(4) 0.0419(14) Uani d . 1 . . C
C122 0.9706(10) 0.0220(5) 0.7806(5) 0.067(2) Uani d D 1 . . C
H12A 0.9914 0.0933 0.7914 0.080 Uiso calc R 1 . . H
H12B 0.9874 0.0263 0.7051 0.080 Uiso calc R 1 . . H
C121 0.8046(9) -0.0026(6) 0.8318(5) 0.0535(17) Uani d . 1 . . C
H12C 0.7894 -0.0161 0.9082 0.064 Uiso calc R 1 . . H
H12D 0.7758 -0.0672 0.8125 0.064 Uiso calc R 1 . . H
C123 1.0919(10) -0.0721(7) 0.8283(8) 0.081(3) Uani d D 1 . . C
H12E 1.2014 -0.0450 0.8101 0.097 Uiso calc R 1 . . H
H12F 1.0563 -0.0863 0.9049 0.097 Uiso calc R 1 . . H
C124 1.1059(9) -0.1756(5) 0.7951(6) 0.0541(17) Uani d . 1 . . C
H12G 1.0056 -0.2120 0.8264 0.081 Uiso calc R 1 . . H
H12H 1.1981 -0.2225 0.8175 0.081 Uiso calc R 1 . . H
H12I 1.1235 -0.1617 0.7194 0.081 Uiso calc R 1 . . H
N13 0.6425(5) 0.1172(3) 0.7045(3) 0.0257(8) Uani d . 1 . . N
C131 0.6782(7) 0.0387(4) 0.6362(4) 0.0321(11) Uani d . 1 . . C
H131 0.7603 -0.0199 0.6607 0.039 Uiso calc R 1 . . H
C132 0.7496(9) 0.0942(5) 0.5254(5) 0.0467(15) Uani d . 1 . . C
H13A 0.6713 0.1528 0.5006 0.070 Uiso calc R 1 . . H
H13B 0.7732 0.0406 0.4808 0.070 Uiso calc R 1 . . H
H13C 0.8504 0.1252 0.5232 0.070 Uiso calc R 1 . . H
C133 0.5263(8) -0.0133(4) 0.6417(4) 0.0414(14) Uani d . 1 . . C
H13D 0.4806 -0.0467 0.7140 0.062 Uiso calc R 1 . . H
H13E 0.5530 -0.0696 0.5999 0.062 Uiso calc R 1 . . H
H13F 0.4465 0.0425 0.6147 0.062 Uiso calc R 1 . . H
N21 0.6274(4) 0.3884(3) 0.6712(3) 0.0192(7) Uani d . 1 . . N
C211 0.7735(5) 0.4182(4) 0.5929(3) 0.0243(9) Uani d . 1 . . C
H211 0.7978 0.4922 0.5967 0.029 Uiso calc R 1 . . H
C212 0.9165(6) 0.3365(5) 0.6170(4) 0.0358(12) Uani d . 1 . . C
H21A 0.9336 0.3383 0.6854 0.054 Uiso calc R 1 . . H
H21B 1.0150 0.3559 0.5642 0.054 Uiso calc R 1 . . H
H21C 0.8924 0.2628 0.6168 0.054 Uiso calc R 1 . . H
C213 0.7494(6) 0.4232(4) 0.4852(4) 0.0310(11) Uani d . 1 . . C
H21D 0.7310 0.3503 0.4789 0.046 Uiso calc R 1 . . H
H21E 0.8466 0.4484 0.4339 0.046 Uiso calc R 1 . . H
H21F 0.6549 0.4741 0.4729 0.046 Uiso calc R 1 . . H
C22 0.5265(5) 0.4594(3) 0.7196(3) 0.0204(8) Uani d . 1 . . C
C221 0.5529(6) 0.5781(4) 0.6999(4) 0.0253(9) Uani d . 1 . . C
H22A 0.4468 0.6215 0.7128 0.030 Uiso calc R 1 . . H
H22B 0.6081 0.6031 0.6265 0.030 Uiso calc R 1 . . H
C222 0.6581(7) 0.5955(4) 0.7718(4) 0.0307(11) Uani d . 1 . . C
H22C 0.5957 0.5791 0.8445 0.037 Uiso calc R 1 . . H
H22D 0.7563 0.5432 0.7661 0.037 Uiso calc R 1 . . H
C223 0.7107(7) 0.7107(4) 0.7472(4) 0.0323(11) Uani d . 1 . . C
H22E 0.6135 0.7634 0.7455 0.039 Uiso calc R 1 . . H
H22F 0.7603 0.7199 0.8033 0.039 Uiso calc R 1 . . H
C224 0.8315(6) 0.7368(4) 0.6446(4) 0.0327(11) Uani d . 1 . . C
H22G 0.9270 0.6838 0.6450 0.049 Uiso calc R 1 . . H
H22H 0.8651 0.8105 0.6343 0.049 Uiso calc R 1 . . H
H22I 0.7806 0.7330 0.5881 0.049 Uiso calc R 1 . . H
N23 0.4046(4) 0.4112(3) 0.7907(3) 0.0210(7) Uani d . 1 . . N
C231 0.2745(6) 0.4724(4) 0.8519(4) 0.0274(10) Uani d . 1 . . C
H231 0.3120 0.5455 0.8473 0.033 Uiso calc R 1 . . H
C232 0.1247(8) 0.4907(8) 0.8083(5) 0.072(3) Uani d . 1 . . C
H23A 0.1509 0.5285 0.7354 0.108 Uiso calc R 1 . . H
H23B 0.0408 0.5353 0.8477 0.108 Uiso calc R 1 . . H
H23C 0.0843 0.4201 0.8132 0.108 Uiso calc R 1 . . H
C233 0.2384(8) 0.4158(6) 0.9641(4) 0.0475(15) Uani d . 1 . . C
H23D 0.2043 0.3430 0.9704 0.071 Uiso calc R 1 . . H
H23E 0.1509 0.4586 1.0032 0.071 Uiso calc R 1 . . H
H23F 0.3363 0.4088 0.9921 0.071 Uiso calc R 1 . . H

loop_
_atom_site_aniso_label
_atom_site_aniso_U_11
_atom_site_aniso_U_22
_atom_site_aniso_U_33
_atom_site_aniso_U_12
_atom_site_aniso_U_13
_atom_site_aniso_U_23
Hf1 0.01877(11) 0.02115(10) 0.01944(10) -0.00238(6) -0.00658(7) -0.00240(7)
Cl1 0.0313(6) 0.0318(6) 0.0266(5) -0.0006(4) -0.0165(5) -0.0047(4)
Cl2 0.0325(6) 0.0379(6) 0.0335(6) -0.0161(5) 0.0012(5) -0.0024(5)
N11 0.0249(19) 0.0255(18) 0.0209(18) 0.0060(15) -0.0124(15) -0.0085(15)
C111 0.027(2) 0.038(2) 0.020(2) 0.0066(19) -0.0177(19) -0.0104(19)
C112 0.052(3) 0.039(3) 0.032(3) -0.008(2) -0.022(3) -0.007(2)
C113 0.046(3) 0.038(3) 0.021(2) 0.001(2) -0.013(2) -0.004(2)
C12 0.062(4) 0.039(3) 0.033(3) 0.019(3) -0.030(3) -0.018(2)
C122 0.108(7) 0.060(4) 0.043(4) -0.049(4) -0.021(4) -0.001(3)
C121 0.058(4) 0.063(4) 0.043(3) -0.030(3) 0.001(3) -0.016(3)
C123 0.059(5) 0.089(6) 0.116(7) 0.039(4) -0.052(5) -0.053(6)
C124 0.057(4) 0.041(3) 0.076(5) 0.017(3) -0.041(4) -0.021(3)
N13 0.030(2) 0.0264(19) 0.0248(19) 0.0076(16) -0.0151(17) -0.0108(15)
C131 0.048(3) 0.026(2) 0.031(3) 0.012(2) -0.023(2) -0.0141(19)
C132 0.064(4) 0.046(3) 0.034(3) -0.002(3) -0.005(3) -0.023(3)
C133 0.072(4) 0.026(2) 0.031(3) 0.000(2) -0.023(3) -0.007(2)
N21 0.0147(17) 0.0211(17) 0.0211(18) -0.0017(13) 0.0002(14) -0.0072(14)
C211 0.020(2) 0.027(2) 0.023(2) -0.0066(17) 0.0046(17) -0.0078(17)
C212 0.013(2) 0.063(3) 0.030(3) -0.003(2) 0.0010(19) -0.013(2)
C213 0.026(2) 0.036(3) 0.023(2) -0.0010(19) 0.0018(19) 0.0013(19)
C22 0.018(2) 0.025(2) 0.019(2) 0.0003(16) -0.0055(16) -0.0065(16)
C221 0.031(2) 0.023(2) 0.020(2) -0.0019(18) -0.0031(18) -0.0046(17)
C222 0.043(3) 0.028(2) 0.024(2) -0.007(2) -0.012(2) -0.0059(19)
C223 0.043(3) 0.027(2) 0.029(2) -0.007(2) -0.004(2) -0.0118(19)
C224 0.032(3) 0.034(3) 0.034(3) -0.007(2) -0.002(2) -0.013(2)
N23 0.0152(17) 0.0222(17) 0.0252(19) -0.0023(13) -0.0020(14) -0.0062(14)
C231 0.024(2) 0.029(2) 0.026(2) 0.0032(18) 0.0008(19) -0.0070(18)
C232 0.030(3) 0.149(8) 0.030(3) 0.039(4) -0.006(3) -0.029(4)
C233 0.047(4) 0.067(4) 0.022(3) 0.017(3) -0.003(2) -0.014(3)

loop_
_atom_type_symbol
_atom_type_description
_atom_type_scat_dispersion_real
_atom_type_scat_dispersion_imag
_atom_type_scat_source
C C 0.0033 0.0016 'International Tables Vol C Tables 4.2.6.8 and 6.1.1.4'
H H 0.0000 0.0000 'International Tables Vol C Tables 4.2.6.8 and 6.1.1.4'
N N 0.0061 0.0033 'International Tables Vol C Tables 4.2.6.8 and 6.1.1.4'
Cl Cl 0.1484 0.1585 'International Tables Vol C Tables 4.2.6.8 and 6.1.1.4'
Hf Hf -0.5830 6.1852 'International Tables Vol C Tables 4.2.6.8 and 6.1.1.4'

loop_
_geom_angle_atom_site_label_1
_geom_angle_atom_site_label_2
_geom_angle_atom_site_label_3
_geom_angle
_geom_angle_publ_flag
N13 Hf1 N11 60.61(14) yes
N13 Hf1 N23 154.36(14) yes
N11 Hf1 N23 100.53(14) yes
N13 Hf1 N21 99.74(14) yes
N11 Hf1 N21 89.77(14) yes
N23 Hf1 N21 60.68(13) yes
N13 Hf1 Cl1 92.31(11) no
N11 Hf1 Cl1 152.84(10) yes
N23 Hf1 Cl1 104.43(10) yes
N21 Hf1 Cl1 93.17(10) no
N13 Hf1 Cl2 104.40(12) yes
N11 Hf1 Cl2 93.72(11) no
N23 Hf1 Cl2 93.40(10) no
N21 Hf1 Cl2 154.01(10) yes
Cl1 Hf1 Cl2 95.31(4) yes
N13 Hf1 C12 30.87(15) no
N11 Hf1 C12 29.93(15) no
N23 Hf1 C12 129.43(16) no
N21 Hf1 C12 97.87(18) no
Cl1 Hf1 C12 123.14(12) no
Cl2 Hf1 C12 97.92(16) no
N13 Hf1 C22 129.09(15) no
N11 Hf1 C22 98.22(14) no
N23 Hf1 C22 30.54(13) no
N21 Hf1 C22 30.30(13) no
Cl1 Hf1 C22 97.84(10) no
Cl2 Hf1 C22 123.89(10) no
C12 Hf1 C22 118.45(17) no
C12 N11 C111 124.7(4) no
C12 N11 Hf1 93.2(3) no
C111 N11 Hf1 141.7(3) no
N11 C111 C112 110.1(4) no
N11 C111 C113 110.7(4) no
C112 C111 C113 111.4(4) no
N11 C111 H111 108.2 no
C112 C111 H111 108.2 no
C113 C111 H111 108.2 no
C111 C112 H11A 109.5 no
C111 C112 H11B 109.5 no
H11A C112 H11B 109.5 no
C111 C112 H11C 109.5 no
H11A C112 H11C 109.5 no
H11B C112 H11C 109.5 no
C111 C113 H11D 109.5 no
C111 C113 H11E 109.5 no
H11D C113 H11E 109.5 no
C111 C113 H11F 109.5 no
H11D C113 H11F 109.5 no
H11E C113 H11F 109.5 no
N11 C12 N13 112.7(5) no
N11 C12 C121 123.5(5) no
N13 C12 C121 123.3(5) no
N11 C12 Hf1 56.8(3) no
N13 C12 Hf1 56.4(3) no
C121 C12 Hf1 167.2(5) no
C121 C122 C123 108.6(6) no
C121 C122 H12A 110.0 no
C123 C122 H12A 110.0 no
C121 C122 H12B 110.0 no
C123 C122 H12B 110.0 no
H12A C122 H12B 108.3 no
C122 C121 C12 103.3(5) no
C122 C121 H12C 111.1 no
C12 C121 H12C 111.1 no
C122 C121 H12D 111.1 no
C12 C121 H12D 111.1 no
H12C C121 H12D 109.1 no
C124 C123 C122 116.0(6) no
C124 C123 H12E 108.3 no
C122 C123 H12E 108.3 no
C124 C123 H12F 108.3 no
C122 C123 H12F 108.3 no
H12E C123 H12F 107.4 no
C123 C124 H12G 109.5 no
C123 C124 H12H 109.5 no
H12G C124 H12H 109.5 no
C123 C124 H12I 109.5 no
H12G C124 H12I 109.5 no
H12H C124 H12I 109.5 no
C12 N13 C131 123.5(4) no
C12 N13 Hf1 92.7(3) no
C131 N13 Hf1 142.2(3) no
N13 C131 C133 110.0(5) no
N13 C131 C132 110.5(4) no
C133 C131 C132 110.9(5) no
N13 C131 H131 108.5 no
C133 C131 H131 108.5 no
C132 C131 H131 108.5 no
C131 C132 H13A 109.5 no
C131 C132 H13B 109.5 no
H13A C132 H13B 109.5 no
C131 C132 H13C 109.5 no
H13A C132 H13C 109.5 no
H13B C132 H13C 109.5 no
C131 C133 H13D 109.5 no
C131 C133 H13E 109.5 no
H13D C133 H13E 109.5 no
C131 C133 H13F 109.5 no
H13D C133 H13F 109.5 no
H13E C133 H13F 109.5 no
C22 N21 C211 123.4(4) no
C22 N21 Hf1 93.4(3) no
C211 N21 Hf1 142.8(3) no
N21 C211 C213 111.2(4) no
N21 C211 C212 109.2(4) no
C213 C211 C212 111.3(4) no
N21 C211 H211 108.4 no
C213 C211 H211 108.4 no
C212 C211 H211 108.4 no
C211 C212 H21A 109.5 no
C211 C212 H21B 109.5 no
H21A C212 H21B 109.5 no
C211 C212 H21C 109.5 no
H21A C212 H21C 109.5 no
H21B C212 H21C 109.5 no
C211 C213 H21D 109.5 no
C211 C213 H21E 109.5 no
H21D C213 H21E 109.5 no
C211 C213 H21F 109.5 no
H21D C213 H21F 109.5 no
H21E C213 H21F 109.5 no
N21 C22 N23 111.9(4) no
N21 C22 C221 123.3(4) no
N23 C22 C221 124.7(4) no
N21 C22 Hf1 56.3(2) no
N23 C22 Hf1 56.1(2) no
C221 C22 Hf1 176.6(3) no
C22 C221 C222 109.7(4) no
C22 C221 H22A 109.7 no
C222 C221 H22A 109.7 no
C22 C221 H22B 109.7 no
C222 C221 H22B 109.7 no
H22A C221 H22B 108.2 no
C223 C222 C221 113.4(4) no
C223 C222 H22C 108.9 no
C221 C222 H22C 108.9 no
C223 C222 H22D 108.9 no
C221 C222 H22D 108.9 no
H22C C222 H22D 107.7 no
C224 C223 C222 113.0(4) no
C224 C223 H22E 109.0 no
C222 C223 H22E 109.0 no
C224 C223 H22F 109.0 no
C222 C223 H22F 109.0 no
H22E C223 H22F 107.8 no
C223 C224 H22G 109.5 no
C223 C224 H22H 109.5 no
H22G C224 H22H 109.5 no
C223 C224 H22I 109.5 no
H22G C224 H22I 109.5 no
H22H C224 H22I 109.5 no
C22 N23 C231 122.5(4) no
C22 N23 Hf1 93.4(3) no
C231 N23 Hf1 143.1(3) no
N23 C231 C232 110.5(4) no
N23 C231 C233 111.3(4) no
C232 C231 C233 110.9(5) no
N23 C231 H231 108.0 no
C232 C231 H231 108.0 no
C233 C231 H231 108.0 no
C231 C232 H23A 109.5 no
C231 C232 H23B 109.5 no
H23A C232 H23B 109.5 no
C231 C232 H23C 109.5 no
H23A C232 H23C 109.5 no
H23B C232 H23C 109.5 no
C231 C233 H23D 109.5 no
C231 C233 H23E 109.5 no
H23D C233 H23E 109.5 no
C231 C233 H23F 109.5 no
H23D C233 H23F 109.5 no
H23E C233 H23F 109.5 no

loop_
_geom_bond_atom_site_label_1
_geom_bond_atom_site_label_2
_geom_bond_site_symmetry_2
_geom_bond_distance
_geom_bond_publ_flag
Hf1 N13 . 2.175(4) yes
Hf1 N11 . 2.186(4) yes
Hf1 N23 . 2.187(4) yes
Hf1 N21 . 2.191(3) yes
Hf1 Cl1 . 2.4116(11) yes
Hf1 Cl2 . 2.4121(12) yes
Hf1 C12 . 2.608(6) no
Hf1 C22 . 2.631(4) no
N11 C12 . 1.303(6) no
N11 C111 . 1.460(5) yes
C111 C112 . 1.513(7) no
C111 C113 . 1.524(7) no
C111 H111 . 1.0000 no
C112 H11A . 0.9800 no
C112 H11B . 0.9800 no
C112 H11C . 0.9800 no
C113 H11D . 0.9800 no
C113 H11E . 0.9800 no
C113 H11F . 0.9800 no
C12 N13 . 1.340(6) no
C12 C121 . 1.561(9) no
C122 C121 . 1.455(10) no
C122 C123 . 1.589(8) no
C122 H12A . 0.9900 no
C122 H12B . 0.9900 no
C121 H12C . 0.9900 no
C121 H12D . 0.9900 no
C123 C124 . 1.460(10) no
C123 H12E . 0.9900 no
C123 H12F . 0.9900 no
C124 H12G . 0.9800 no
C124 H12H . 0.9800 no
C124 H12I . 0.9800 no
N13 C131 . 1.465(6) yes
C131 C133 . 1.504(8) no
C131 C132 . 1.519(8) no
C131 H131 . 1.0000 no
C132 H13A . 0.9800 no
C132 H13B . 0.9800 no
C132 H13C . 0.9800 no
C133 H13D . 0.9800 no
C133 H13E . 0.9800 no
C133 H13F . 0.9800 no
N21 C22 . 1.330(5) no
N21 C211 . 1.456(5) yes
C211 C213 . 1.510(7) no
C211 C212 . 1.530(7) no
C211 H211 . 1.0000 no
C212 H21A . 0.9800 no
C212 H21B . 0.9800 no
C212 H21C . 0.9800 no
C213 H21D . 0.9800 no
C213 H21E . 0.9800 no
C213 H21F . 0.9800 no
C22 N23 . 1.339(5) no
C22 C221 . 1.498(6) no
C221 C222 . 1.541(7) no
C221 H22A . 0.9900 no
C221 H22B . 0.9900 no
C222 C223 . 1.519(6) no
C222 H22C . 0.9900 no
C222 H22D . 0.9900 no
C223 C224 . 1.514(7) no
C223 H22E . 0.9900 no
C223 H22F . 0.9900 no
C224 H22G . 0.9800 no
C224 H22H . 0.9800 no
C224 H22I . 0.9800 no
N23 C231 . 1.462(6) yes
C231 C232 . 1.498(8) no
C231 C233 . 1.501(7) no
C231 H231 . 1.0000 no
C232 H23A . 0.9800 no
C232 H23B . 0.9800 no
C232 H23C . 0.9800 no
C233 H23D . 0.9800 no
C233 H23E . 0.9800 no
C233 H23F . 0.9800 no

loop_
_geom_torsion_atom_site_label_1
_geom_torsion_atom_site_label_2
_geom_torsion_atom_site_label_3
_geom_torsion_atom_site_label_4
_geom_torsion
_geom_torsion_publ_flag
N13 Hf1 N11 C12 -5.0(4) no
N23 Hf1 N11 C12 -166.4(4) no
N21 Hf1 N11 C12 -106.3(4) no
Cl1 Hf1 N11 C12 -9.9(5) no
Cl2 Hf1 N11 C12 99.4(4) no
C22 Hf1 N11 C12 -135.5(4) no
N13 Hf1 N11 C111 -177.6(6) no
N23 Hf1 N11 C111 21.0(5) no
N21 Hf1 N11 C111 81.1(5) no
Cl1 Hf1 N11 C111 177.6(4) no
Cl2 Hf1 N11 C111 -73.2(5) no
C12 Hf1 N11 C111 -172.6(7) no
C22 Hf1 N11 C111 51.9(5) no
C12 N11 C111 C112 135.9(6) no
Hf1 N11 C111 C112 -53.1(7) no
C12 N11 C111 C113 -100.5(6) no
Hf1 N11 C111 C113 70.5(6) no
C111 N11 C12 N13 -177.9(5) no
Hf1 N11 C12 N13 7.7(6) no
C111 N11 C12 C121 9.7(9) no
Hf1 N11 C12 C121 -164.7(6) no
C111 N11 C12 Hf1 174.4(5) no
N13 Hf1 C12 N11 171.4(6) no
N23 Hf1 C12 N11 17.4(5) no
N21 Hf1 C12 N11 75.6(4) no
Cl1 Hf1 C12 N11 174.6(3) no
Cl2 Hf1 C12 N11 -83.7(3) no
C22 Hf1 C12 N11 52.0(4) no
N11 Hf1 C12 N13 -171.4(6) no
N23 Hf1 C12 N13 -154.1(3) no
N21 Hf1 C12 N13 -95.8(3) no
Cl1 Hf1 C12 N13 3.2(4) no
Cl2 Hf1 C12 N13 104.9(3) no
C22 Hf1 C12 N13 -119.4(3) no
N13 Hf1 C12 C121 -93.0(18) no
N11 Hf1 C12 C121 95.6(18) no
N23 Hf1 C12 C121 113.0(18) no
N21 Hf1 C12 C121 171.2(18) no
Cl1 Hf1 C12 C121 -89.8(18) no
Cl2 Hf1 C12 C121 11.9(18) no
C22 Hf1 C12 C121 147.6(18) no
C123 C122 C121 C12 171.9(5) no
N11 C12 C121 C122 -98.5(7) no
N13 C12 C121 C122 89.9(8) no
Hf1 C12 C121 C122 174.4(16) no
C121 C122 C123 C124 75.2(10) no
N11 C12 N13 C131 -176.4(5) no
C121 C12 N13 C131 -4.0(9) no
Hf1 C12 N13 C131 -168.7(6) no
N11 C12 N13 Hf1 -7.8(6) no
C121 C12 N13 Hf1 164.7(6) no
N11 Hf1 N13 C12 4.9(3) no
N23 Hf1 N13 C12 51.3(5) no
N21 Hf1 N13 C12 89.1(4) no
Cl1 Hf1 N13 C12 -177.3(4) no
Cl2 Hf1 N13 C12 -81.2(4) no
C22 Hf1 N13 C12 80.6(4) no
N11 Hf1 N13 C131 169.4(6) no
N23 Hf1 N13 C131 -144.2(5) no
N21 Hf1 N13 C131 -106.5(6) no
Cl1 Hf1 N13 C131 -12.8(6) no
Cl2 Hf1 N13 C131 83.2(6) no
C12 Hf1 N13 C131 164.5(8) no
C22 Hf1 N13 C131 -114.9(5) no
C12 N13 C131 C133 112.3(6) no
Hf1 N13 C131 C133 -49.0(7) no
C12 N13 C131 C132 -124.9(6) no
Hf1 N13 C131 C132 73.8(7) no
N13 Hf1 N21 C22 -167.0(3) no
N11 Hf1 N21 C22 -106.9(3) no
N23 Hf1 N21 C22 -4.6(2) no
Cl1 Hf1 N21 C22 100.1(3) no
Cl2 Hf1 N21 C22 -8.8(4) no
C12 Hf1 N21 C22 -135.8(3) no
N13 Hf1 N21 C211 19.8(5) no
N11 Hf1 N21 C211 79.9(5) no
N23 Hf1 N21 C211 -177.9(5) no
Cl1 Hf1 N21 C211 -73.1(5) no
Cl2 Hf1 N21 C211 177.9(4) no
C12 Hf1 N21 C211 51.0(5) no
C22 Hf1 N21 C211 -173.3(7) no
C22 N21 C211 C213 -104.3(5) no
Hf1 N21 C211 C213 67.6(6) no
C22 N21 C211 C212 132.5(5) no
Hf1 N21 C211 C212 -55.6(6) no
C211 N21 C22 N23 -177.7(4) no
Hf1 N21 C22 N23 7.2(4) no
C211 N21 C22 C221 -0.8(7) no
Hf1 N21 C22 C221 -175.9(4) no
C211 N21 C22 Hf1 175.1(5) no
N13 Hf1 C22 N21 16.6(3) no
N11 Hf1 C22 N21 75.2(3) no
N23 Hf1 C22 N21 172.0(4) no
Cl1 Hf1 C22 N21 -82.8(3) no
Cl2 Hf1 C22 N21 175.3(2) no
C12 Hf1 C22 N21 51.8(3) no
N13 Hf1 C22 N23 -155.4(2) no
N11 Hf1 C22 N23 -96.8(3) no
N21 Hf1 C22 N23 -172.0(4) no
Cl1 Hf1 C22 N23 105.2(3) no
Cl2 Hf1 C22 N23 3.3(3) no
C12 Hf1 C22 N23 -120.2(3) no
N13 Hf1 C22 C221 100(5) no
N11 Hf1 C22 C221 158(5) no
N23 Hf1 C22 C221 -105(5) no
N21 Hf1 C22 C221 83(5) no
Cl1 Hf1 C22 C221 0(5) no
Cl2 Hf1 C22 C221 -101(5) no
C12 Hf1 C22 C221 135(5) no
N21 C22 C221 C222 -88.4(5) no
N23 C22 C221 C222 88.2(5) no
Hf1 C22 C221 C222 -169(5) no
C22 C221 C222 C223 172.1(4) no
C221 C222 C223 C224 -68.7(6) no
N21 C22 N23 C231 -177.9(4) no
C221 C22 N23 C231 5.2(7) no
Hf1 C22 N23 C231 -170.7(5) no
N21 C22 N23 Hf1 -7.2(4) no
C221 C22 N23 Hf1 175.9(4) no
N13 Hf1 N23 C22 48.4(4) no
N11 Hf1 N23 C22 88.4(3) no
N21 Hf1 N23 C22 4.6(2) no
Cl1 Hf1 N23 C22 -80.8(3) no
Cl2 Hf1 N23 C22 -177.2(2) no
C12 Hf1 N23 C22 79.6(3) no
N13 Hf1 N23 C231 -144.7(5) no
N11 Hf1 N23 C231 -104.8(5) no
N21 Hf1 N23 C231 171.5(6) no
Cl1 Hf1 N23 C231 86.0(5) no
Cl2 Hf1 N23 C231 -10.3(5) no
C12 Hf1 N23 C231 -113.5(5) no
C22 Hf1 N23 C231 166.9(7) no
C22 N23 C231 C232 100.5(6) no
Hf1 N23 C231 C232 -63.9(7) no
C22 N23 C231 C233 -135.7(5) no
Hf1 N23 C231 C233 59.8(7) no
